data_7710209
loop_
_publ_author_name
'Nekrasova, Diana O.'
'Mentr\'e, Olivier'
'Siidra, Oleg I.'
'Henry, Natacha'
'Colmont, Marie'

_publ_section_title
;
 Multiple dimensionalities in A2M3(SO4)4 (A = Rb, Cs; M = Co, Ni)
 analogues
;
_journal_name_full 'Dalton Transactions'
_journal_paper_doi 10.1039/D1DT04202E
_journal_year 2022
_chemical_formula_moiety 'Ni3 O16 Rb2 S4'
_chemical_formula_sum 'Ni3 O16 Rb2 S4'
_chemical_formula_weight 731.31
_space_group_crystal_system monoclinic
_space_group_IT_number 14
_space_group_name_Hall '-P 2ybc'
_space_group_name_H-M_alt 'P 1 21/c 1'
_atom_sites_solution_primary direct
_audit_block_doi 10.25505/fiz.icsd.cc28v8p3
_audit_creation_date 2022-03-16
_audit_creation_method
;
Olex2 1.3
(compiled 2020.07.31 svn.rc2a77460 for OlexSys, GUI svn.r6145)
;
_audit_update_record
;
2022-03-29 deposited with the CCDC.	2022-04-19 downloaded from the CCDC.
;
_cell_angle_alpha 90
_cell_angle_beta 119.009(3)
_cell_angle_gamma 90
_cell_formula_units_Z 2
_cell_length_a 9.2661(15)
_cell_length_b 8.5703(13)
_cell_length_c 9.2865(15)
_cell_measurement_reflns_used 1946
_cell_measurement_temperature 296.15
_cell_measurement_theta_max 35.846
_cell_measurement_theta_min 2.513
_cell_volume 644.95(18)
_computing_molecular_graphics 'Olex2 1.3 (Dolomanov et al., 2009)'
_computing_publication_material 'Olex2 1.3 (Dolomanov et al., 2009)'
_computing_structure_refinement 'XL  (Sheldrick, 2008)'
_computing_structure_solution 'SHELXS  (Sheldrick, 2008)'
_diffrn_ambient_temperature 296.15
_diffrn_detector 'Bruker APEX2 area detector'
_diffrn_detector_area_resol_mean 7.9
_diffrn_detector_type 'CCD area detector'
_diffrn_measured_fraction_theta_full 1.000
_diffrn_measured_fraction_theta_max 0.974
_diffrn_measurement_device 'three-circle diffractometer'
_diffrn_measurement_device_type 'Bruker APEX2 microsource'
_diffrn_measurement_method '\w and \f scans'
_diffrn_radiation_monochromator 'mirror optics'
_diffrn_radiation_probe x-ray
_diffrn_radiation_type MoK\a
_diffrn_radiation_wavelength 0.71073
_diffrn_reflns_av_R_equivalents 0.0378
_diffrn_reflns_av_unetI/netI 0.0505
_diffrn_reflns_Laue_measured_fraction_full 1.000
_diffrn_reflns_Laue_measured_fraction_max 0.974
_diffrn_reflns_limit_h_max 15
_diffrn_reflns_limit_h_min -10
_diffrn_reflns_limit_k_max 14
_diffrn_reflns_limit_k_min -14
_diffrn_reflns_limit_l_max 12
_diffrn_reflns_limit_l_min -15
_diffrn_reflns_number 9305
_diffrn_reflns_point_group_measured_fraction_full 1.000
_diffrn_reflns_point_group_measured_fraction_max 0.974
_diffrn_reflns_theta_full 25.242
_diffrn_reflns_theta_max 35.846
_diffrn_reflns_theta_min 2.513
_diffrn_source 'microfocus sealed X-ray tube'
_diffrn_source_type 'Incoatec I\ms'
_exptl_absorpt_coefficient_mu 12.577
_exptl_absorpt_correction_T_max 0.478
_exptl_absorpt_correction_T_min 0.324
_exptl_absorpt_correction_type multi-scan
_exptl_absorpt_process_details 'SADABS-2016/2 (Bruker,2016/2) was used for absorption correction.'
_exptl_crystal_colour 'greenish yellow'
_exptl_crystal_colour_modifier greenish
_exptl_crystal_colour_primary yellow
_exptl_crystal_density_diffrn 3.766
_exptl_crystal_description block
_exptl_crystal_F_000 700
_exptl_crystal_size_max 0.12
_exptl_crystal_size_mid 0.09
_exptl_crystal_size_min 0.06
_refine_diff_density_max 1.067
_refine_diff_density_min -0.936
_refine_diff_density_rms 0.199
_refine_ls_extinction_coef 0.0039(3)
_refine_ls_extinction_expression Fc^*^=kFc[1+0.001xFc^2^\l^3^/sin(2\q)]^-1/4^
_refine_ls_extinction_method 'SHELXL-2018/3 (Sheldrick 2018)'
_refine_ls_goodness_of_fit_ref 1.047
_refine_ls_hydrogen_treatment undef
_refine_ls_matrix_type full
_refine_ls_number_parameters 116
_refine_ls_number_reflns 2939
_refine_ls_number_restraints 0
_refine_ls_restrained_S_all 1.047
_refine_ls_R_factor_all 0.0544
_refine_ls_R_factor_gt 0.0322
_refine_ls_shift/su_max 0.001
_refine_ls_shift/su_mean 0.000
_refine_ls_structure_factor_coef Fsqd
_refine_ls_weighting_details 'w=1/[\s^2^(Fo^2^)+(0.0222P)^2^] where P=(Fo^2^+2Fc^2^)/3'
_refine_ls_weighting_scheme calc
_refine_ls_wR_factor_gt 0.0576
_refine_ls_wR_factor_ref 0.0626
_reflns_Friedel_coverage 0.000
_reflns_number_gt 2200
_reflns_number_total 2939
_reflns_threshold_expression 'I > 2\s(I)'
_cod_data_source_file d1dt04202e1.cif
_cod_data_source_block rb2ni3(so4)4
_cod_database_code 7710209
_shelx_shelxl_version_number 2018/3
_shelx_space_group_comment
;
The symmetry employed for this shelxl refinement is uniquely defined
by the following loop, which should always be used as a source of
symmetry information in preference to the above space-group names.
They are only intended as comments.
;
_shelx_estimated_absorpt_t_max 0.519
_shelx_estimated_absorpt_t_min 0.314
_olex2_refinement_description
;
;
_olex2_submission_special_instructions 'No special instructions were received'

loop_
_space_group_symop_operation_xyz
'x, y, z'
'-x, y+1/2, -z+1/2'
'-x, -y, -z'
'x, -y-1/2, z-1/2'

loop_
_atom_site_label
_atom_site_type_symbol
_atom_site_fract_x
_atom_site_fract_y
_atom_site_fract_z
_atom_site_U_iso_or_equiv
_atom_site_adp_type
_atom_site_occupancy
_atom_site_site_symmetry_order
_atom_site_calc_flag
_atom_site_refinement_flags_posn
_atom_site_refinement_flags_adp
_atom_site_refinement_flags_occupancy
_atom_site_disorder_assembly
_atom_site_disorder_group
Rb1 Rb 0.16190(3) 0.83602(3) 0.10182(4) 0.02203(8) Uani 1 1 d . . . . .
Ni1 Ni 0.500000 1.000000 0.000000 0.00840(9) Uani 1 2 d S . P . .
Ni2 Ni -0.25109(4) 0.62716(4) 0.01507(4) 0.00943(8) Uani 1 1 d . . . . .
S1 S 0.51722(7) 0.66243(7) 0.18910(7) 0.00720(11) Uani 1 1 d . . . . .
S2 S -0.11674(7) 0.93268(7) 0.24675(7) 0.00770(11) Uani 1 1 d . . . . .
O1 O -0.1245(2) 0.8167(2) 0.1261(2) 0.0129(4) Uani 1 1 d . . . . .
O2 O 0.4884(2) 0.8260(2) 0.1352(2) 0.0126(3) Uani 1 1 d . . . . .
O3 O 0.3630(2) 0.5754(2) 0.0980(2) 0.0142(4) Uani 1 1 d . . . . .
O4 O 0.0446(2) 1.0073(2) 0.3085(2) 0.0172(4) Uani 1 1 d . . . . .
O5 O 0.3501(2) 1.0920(2) 0.3318(2) 0.0133(4) Uani 1 1 d . . . . .
O6 O 0.5648(2) 0.8337(2) -0.1322(2) 0.0114(3) Uani 1 1 d . . . . .
O7 O 0.2491(2) 0.9508(2) -0.1617(2) 0.0118(3) Uani 1 1 d . . . . .
O8 O 0.1314(2) 0.3552(2) 0.1202(2) 0.0145(4) Uani 1 1 d . . . . .

loop_
_atom_site_aniso_label
_atom_site_aniso_U_11
_atom_site_aniso_U_22
_atom_site_aniso_U_33
_atom_site_aniso_U_23
_atom_site_aniso_U_13
_atom_site_aniso_U_12
Rb1 0.01613(13) 0.02297(15) 0.03236(16) -0.00377(12) 0.01601(12) -0.00033(11)
Ni1 0.0092(2) 0.0079(2) 0.0089(2) 0.00090(15) 0.00503(16) 0.00033(16)
Ni2 0.00919(14) 0.01071(15) 0.00957(15) -0.00246(11) 0.00548(12) -0.00217(11)
S1 0.0078(2) 0.0078(3) 0.0069(2) -0.00008(19) 0.0043(2) -0.0008(2)
S2 0.0072(2) 0.0081(3) 0.0083(3) -0.00063(19) 0.0042(2) -0.00051(19)
O1 0.0131(8) 0.0130(9) 0.0138(8) -0.0063(7) 0.0075(7) -0.0030(7)
O2 0.0169(9) 0.0089(8) 0.0141(8) 0.0036(7) 0.0092(7) -0.0001(7)
O3 0.0115(8) 0.0150(9) 0.0158(9) -0.0056(7) 0.0063(7) -0.0041(7)
O4 0.0106(8) 0.0227(10) 0.0179(9) -0.0079(8) 0.0065(7) -0.0081(8)
O5 0.0127(8) 0.0151(9) 0.0169(9) -0.0002(7) 0.0109(7) -0.0017(7)
O6 0.0133(8) 0.0141(8) 0.0064(8) -0.0013(6) 0.0045(7) 0.0009(7)
O7 0.0106(8) 0.0117(8) 0.0122(8) 0.0028(7) 0.0048(7) 0.0034(7)
O8 0.0171(9) 0.0181(10) 0.0125(9) -0.0067(7) 0.0104(7) -0.0053(7)

loop_
_atom_type_symbol
_atom_type_description
_atom_type_scat_dispersion_real
_atom_type_scat_dispersion_imag
_atom_type_scat_source
Ni Ni 0.3393 1.1124 'International Tables Vol C Tables 4.2.6.8 and 6.1.1.4'
O O 0.0106 0.0060 'International Tables Vol C Tables 4.2.6.8 and 6.1.1.4'
Rb Rb -0.9393 2.9676 'International Tables Vol C Tables 4.2.6.8 and 6.1.1.4'
S S 0.1246 0.1234 'International Tables Vol C Tables 4.2.6.8 and 6.1.1.4'

loop_
_geom_angle_atom_site_label_1
_geom_angle_atom_site_label_2
_geom_angle_atom_site_label_3
_geom_angle
_geom_angle_site_symmetry_1
_geom_angle_site_symmetry_3
_geom_angle_publ_flag
S1 Rb1 S2 145.896(18) . . ?
S1 Rb1 O1 108.45(3) . 3_575 ?
S1 Rb1 O4 112.31(3) . 3_575 ?
S2 Rb1 O1 98.70(3) . 3_575 ?
S2 Rb1 O4 101.79(3) . 3_575 ?
O1 Rb1 S1 145.48(4) . . ?
O1 Rb1 S2 23.17(4) . . ?
O1 Rb1 O1 106.03(4) . 3_575 ?
O1 Rb1 O2 169.25(5) . . ?
O1 Rb1 O3 126.60(5) . . ?
O1 Rb1 O4 94.01(5) . 3_575 ?
O1 Rb1 O4 47.27(5) . . ?
O1 Rb1 O4 37.93(4) 3_575 3_575 ?
O1 Rb1 O5 103.71(5) . . ?
O1 Rb1 O7 135.38(5) . . ?
O1 Rb1 O7 80.10(5) . 4_576 ?
O1 Rb1 O8 55.71(5) . 3_565 ?
O2 Rb1 S1 26.06(3) . . ?
O2 Rb1 S2 152.25(4) . . ?
O2 Rb1 O1 83.33(4) . 3_575 ?
O2 Rb1 O3 48.51(5) . . ?
O2 Rb1 O4 96.67(4) . 3_575 ?
O2 Rb1 O4 129.04(5) . . ?
O2 Rb1 O5 74.07(5) . . ?
O2 Rb1 O7 55.34(5) . . ?
O2 Rb1 O7 90.04(5) . 4_576 ?
O2 Rb1 O8 127.85(5) . 3_565 ?
O3 Rb1 S1 26.00(4) . . ?
O3 Rb1 S2 140.43(4) . . ?
O3 Rb1 O1 120.64(5) . 3_575 ?
O3 Rb1 O4 144.24(5) . . ?
O3 Rb1 O4 106.72(5) . 3_575 ?
O3 Rb1 O5 114.76(5) . . ?
O3 Rb1 O7 79.64(5) . . ?
O3 Rb1 O7 57.21(5) . 4_576 ?
O3 Rb1 O8 86.79(5) . 3_565 ?
O4 Rb1 S1 133.04(4) . . ?
O4 Rb1 S2 24.11(3) . . ?
O4 Rb1 O1 90.58(5) . 3_575 ?
O4 Rb1 O4 108.84(4) . 3_575 ?
O4 Rb1 O7 89.20(5) . 4_576 ?
O4 Rb1 O7 131.68(5) . . ?
O5 Rb1 S1 89.35(4) . . ?
O5 Rb1 S2 80.54(4) . . ?
O5 Rb1 O1 70.39(4) . 3_575 ?
O5 Rb1 O4 56.47(5) . . ?
O5 Rb1 O4 108.17(5) . 3_575 ?
O5 Rb1 O7 102.36(5) . 4_576 ?
O5 Rb1 O7 92.67(5) . . ?
O5 Rb1 O8 157.63(5) . 3_565 ?
O7 Rb1 S1 65.83(3) 4_576 . ?
O7 Rb1 S1 74.19(3) . . ?
O7 Rb1 S2 138.28(4) . . ?
O7 Rb1 S2 84.54(3) 4_576 . ?
O7 Rb1 O1 171.27(4) 4_576 3_575 ?
O7 Rb1 O1 41.56(4) . 3_575 ?
O7 Rb1 O4 149.42(5) 4_576 3_575 ?
O7 Rb1 O4 41.38(4) . 3_575 ?
O7 Rb1 O7 136.77(5) . 4_576 ?
O8 Rb1 S1 112.59(4) 3_565 . ?
O8 Rb1 S2 78.66(4) 3_565 . ?
O8 Rb1 O1 104.73(5) 3_565 3_575 ?
O8 Rb1 O4 102.68(5) 3_565 . ?
O8 Rb1 O4 68.52(5) 3_565 3_575 ?
O8 Rb1 O7 83.81(5) 3_565 4_576 ?
O8 Rb1 O7 97.36(5) 3_565 . ?
Rb1 Ni1 Rb1 180.0 3_675 . ?
O2 Ni1 Rb1 135.41(5) . 3_675 ?
O2 Ni1 Rb1 44.59(5) 3_675 3_675 ?
O2 Ni1 Rb1 135.41(5) 3_675 . ?
O2 Ni1 Rb1 44.59(5) . . ?
O2 Ni1 O2 180.00(11) 3_675 . ?
O2 Ni1 O6 88.79(7) 3_675 3_675 ?
O2 Ni1 O6 91.21(7) 3_675 . ?
O2 Ni1 O6 88.79(7) . . ?
O2 Ni1 O6 91.21(7) . 3_675 ?
O2 Ni1 O7 85.48(7) 3_675 3_675 ?
O2 Ni1 O7 94.52(7) . 3_675 ?
O2 Ni1 O7 85.48(7) . . ?
O2 Ni1 O7 94.52(7) 3_675 . ?
O6 Ni1 Rb1 67.97(5) . 3_675 ?
O6 Ni1 Rb1 67.96(5) 3_675 . ?
O6 Ni1 Rb1 112.03(5) . . ?
O6 Ni1 Rb1 112.04(5) 3_675 3_675 ?
O6 Ni1 O6 180.0 . 3_675 ?
O7 Ni1 Rb1 129.02(5) 3_675 . ?
O7 Ni1 Rb1 50.98(5) . . ?
O7 Ni1 Rb1 129.02(5) . 3_675 ?
O7 Ni1 Rb1 50.98(5) 3_675 3_675 ?
O7 Ni1 O6 88.71(7) . . ?
O7 Ni1 O6 91.29(7) 3_675 . ?
O7 Ni1 O6 91.29(7) . 3_675 ?
O7 Ni1 O6 88.71(7) 3_675 3_675 ?
O7 Ni1 O7 180.0 3_675 . ?
Rb1 Ni2 Rb1 109.457(9) . 2_545 ?
O1 Ni2 Rb1 103.26(5) . 2_545 ?
O1 Ni2 Rb1 41.19(5) . . ?
O1 Ni2 O3 175.00(7) . 3_565 ?
O1 Ni2 O4 84.77(8) . 2_545 ?
O1 Ni2 O5 96.36(7) . 2_545 ?
O1 Ni2 O6 76.52(7) . 1_455 ?
O1 Ni2 O8 84.15(7) . 3_565 ?
O3 Ni2 Rb1 76.45(5) 3_565 2_545 ?
O3 Ni2 Rb1 134.04(5) 3_565 . ?
O3 Ni2 O4 91.66(8) 3_565 2_545 ?
O3 Ni2 O5 86.87(7) 3_565 2_545 ?
O3 Ni2 O6 107.13(7) 3_565 1_455 ?
O3 Ni2 O8 92.21(7) 3_565 3_565 ?
O4 Ni2 Rb1 45.20(5) 2_545 2_545 ?
O4 Ni2 Rb1 68.48(5) 2_545 . ?
O4 Ni2 O6 161.19(7) 2_545 1_455 ?
O5 Ni2 Rb1 43.76(5) 2_545 2_545 ?
O5 Ni2 Rb1 129.86(5) 2_545 . ?
O5 Ni2 O4 86.08(7) 2_545 2_545 ?
O5 Ni2 O6 94.05(7) 2_545 1_455 ?
O6 Ni2 Rb1 137.80(4) 1_455 2_545 ?
O6 Ni2 Rb1 97.72(4) 1_455 . ?
O8 Ni2 Rb1 129.70(5) 3_565 2_545 ?
O8 Ni2 Rb1 47.88(5) 3_565 . ?
O8 Ni2 O4 87.41(7) 3_565 2_545 ?
O8 Ni2 O5 173.39(7) 3_565 2_545 ?
O8 Ni2 O6 92.48(7) 3_565 1_455 ?
Rb1 S1 Rb1 151.192(19) . 2_645 ?
O2 S1 Rb1 146.45(8) . 2_645 ?
O2 S1 Rb1 59.76(7) . . ?
O2 S1 O6 105.29(10) . 4_576 ?
O3 S1 Rb1 102.70(8) . 2_645 ?
O3 S1 Rb1 60.97(8) . . ?
O3 S1 O2 108.91(11) . . ?
O3 S1 O5 111.14(11) . 2_645 ?
O3 S1 O6 109.41(10) . 4_576 ?
O5 S1 Rb1 43.55(7) 2_645 2_645 ?
O5 S1 Rb1 160.88(8) 2_645 . ?
O5 S1 O2 111.94(11) 2_645 . ?
O5 S1 O6 109.97(11) 2_645 4_576 ?
O6 S1 Rb1 89.12(7) 4_576 . ?
O6 S1 Rb1 73.56(7) 4_576 2_645 ?
Rb1 S2 Rb1 125.476(17) . 2 ?
Rb1 S2 Rb1 82.809(17) . 4_576 ?
Rb1 S2 Rb1 146.473(18) 3_575 4_576 ?
Rb1 S2 Rb1 65.178(14) . 3_575 ?
Rb1 S2 Rb1 81.327(16) 3_575 2 ?
Rb1 S2 Rb1 112.065(18) 4_576 2 ?
O1 S2 Rb1 47.83(7) . . ?
O1 S2 Rb1 156.11(8) . 2 ?
O1 S2 Rb1 90.76(8) . 4_576 ?
O1 S2 Rb1 75.46(7) . 3_575 ?
O1 S2 O7 109.12(10) . 3_575 ?
O4 S2 Rb1 76.44(8) . 3_575 ?
O4 S2 Rb1 57.08(8) . . ?
O4 S2 Rb1 77.93(8) . 4_576 ?
O4 S2 Rb1 74.59(8) . 2 ?
O4 S2 O1 104.88(11) . . ?
O4 S2 O7 109.84(11) . 3_575 ?
O4 S2 O8 111.24(11) . 2 ?
O7 S2 Rb1 155.06(7) 3_575 4_576 ?
O7 S2 Rb1 56.63(7) 3_575 3_575 ?
O7 S2 Rb1 121.62(7) 3_575 . ?
O7 S2 Rb1 51.43(7) 3_575 2 ?
O8 S2 Rb1 91.62(8) 2 2 ?
O8 S2 Rb1 126.65(8) 2 . ?
O8 S2 Rb1 167.94(8) 2 3_575 ?
O8 S2 Rb1 45.50(7) 2 4_576 ?
O8 S2 O1 110.18(11) 2 . ?
O8 S2 O7 111.36(10) 2 3_575 ?
Rb1 O1 Rb1 73.97(4) . 3_575 ?
Ni2 O1 Rb1 120.91(7) . 3_575 ?
Ni2 O1 Rb1 110.84(7) . . ?
S2 O1 Rb1 109.00(9) . . ?
S2 O1 Rb1 80.99(8) . 3_575 ?
S2 O1 Ni2 138.52(11) . . ?
Ni1 O2 Rb1 106.56(7) . . ?
S1 O2 Rb1 94.18(8) . . ?
S1 O2 Ni1 151.11(12) . . ?
Ni2 O3 Rb1 119.40(7) 3_565 . ?
S1 O3 Rb1 93.03(9) . . ?
S1 O3 Ni2 147.57(12) . 3_565 ?
Rb1 O4 Rb1 71.16(4) . 3_575 ?
Ni2 O4 Rb1 105.29(7) 2 . ?
Ni2 O4 Rb1 117.55(7) 2 3_575 ?
S2 O4 Rb1 98.81(9) . . ?
S2 O4 Rb1 80.24(8) . 3_575 ?
S2 O4 Ni2 153.61(12) . 2 ?
Ni2 O5 Rb1 107.64(7) 2 . ?
S1 O5 Rb1 116.56(9) 2_655 . ?
S1 O5 Ni2 135.80(12) 2_655 2 ?
Ni1 O6 Rb1 100.04(6) . 4_575 ?
Ni1 O6 Ni2 119.14(7) . 1_655 ?
Ni2 O6 Rb1 107.89(6) 1_655 4_575 ?
S1 O6 Rb1 66.56(6) 4_575 4_575 ?
S1 O6 Ni1 127.24(10) 4_575 . ?
S1 O6 Ni2 113.44(9) 4_575 1_655 ?
Rb1 O7 Rb1 103.18(5) . 4_575 ?
Ni1 O7 Rb1 118.48(7) . 4_575 ?
Ni1 O7 Rb1 96.95(6) . . ?
S2 O7 Rb1 99.80(8) 3_575 . ?
S2 O7 Rb1 106.90(9) 3_575 4_575 ?
S2 O7 Ni1 125.99(11) 3_575 . ?
Ni2 O8 Rb1 101.52(6) 3_565 3_565 ?
S2 O8 Rb1 113.98(9) 2_545 3_565 ?
S2 O8 Ni2 141.59(11) 2_545 3_565 ?

loop_
_geom_bond_atom_site_label_1
_geom_bond_atom_site_label_2
_geom_bond_distance
_geom_bond_site_symmetry_2
_geom_bond_publ_flag
Rb1 S1 3.3350(8) . ?
Rb1 S2 3.5403(8) . ?
Rb1 O1 3.5702(19) 3_575 ?
Rb1 O1 2.7751(18) . ?
Rb1 O2 2.8889(19) . ?
Rb1 O3 2.9201(19) . ?
Rb1 O4 3.0073(19) . ?
Rb1 O4 3.593(2) 3_575 ?
Rb1 O5 2.9672(18) . ?
Rb1 O7 3.1300(18) 4_576 ?
Rb1 O7 3.0871(18) . ?
Rb1 O8 2.9811(18) 3_565 ?
Ni1 O2 1.9856(17) . ?
Ni1 O2 1.9856(17) 3_675 ?
Ni1 O6 2.1481(17) 3_675 ?
Ni1 O6 2.1481(17) . ?
Ni1 O7 2.1097(17) 3_675 ?
Ni1 O7 2.1097(17) . ?
Ni2 O1 1.9759(17) . ?
Ni2 O3 2.0332(18) 3_565 ?
Ni2 O4 2.0880(17) 2_545 ?
Ni2 O5 2.0538(18) 2_545 ?
Ni2 O6 2.3770(17) 1_455 ?
Ni2 O8 2.0457(18) 3_565 ?
S1 O2 1.4688(18) . ?
S1 O3 1.4639(18) . ?
S1 O5 1.4649(18) 2_645 ?
S1 O6 1.4968(17) 4_576 ?
S2 O1 1.4734(18) . ?
S2 O4 1.4634(18) . ?
S2 O7 1.4785(18) 3_575 ?
S2 O8 1.4654(18) 2 ?

loop_
_geom_torsion_atom_site_label_1
_geom_torsion_atom_site_label_2
_geom_torsion_atom_site_label_3
_geom_torsion_atom_site_label_4
_geom_torsion
_geom_torsion_site_symmetry_1
_geom_torsion_site_symmetry_2
_geom_torsion_site_symmetry_3
_geom_torsion_site_symmetry_4
_geom_torsion_publ_flag
Rb1 S1 O2 Rb1 -162.95(8) 2_645 . . . ?
Rb1 S1 O2 Ni1 -136.4(3) . . . . ?
Rb1 S1 O2 Ni1 60.7(3) 2_645 . . . ?
Rb1 S1 O3 Rb1 154.45(3) 2_645 . . . ?
Rb1 S1 O3 Ni2 -26.2(2) 2_645 . . 3_565 ?
Rb1 S1 O3 Ni2 179.4(3) . . . 3_565 ?
Rb1 S2 O1 Rb1 69.50(6) 3_575 . . . ?
Rb1 S2 O1 Rb1 -79.58(7) 4_576 . . . ?
Rb1 S2 O1 Rb1 14.11(18) 2 . . 3_575 ?
Rb1 S2 O1 Rb1 83.61(19) 2 . . . ?
Rb1 S2 O1 Rb1 -69.50(6) . . . 3_575 ?
Rb1 S2 O1 Rb1 -149.08(2) 4_576 . . 3_575 ?
Rb1 S2 O1 Ni2 83.63(16) 4_576 . . . ?
Rb1 S2 O1 Ni2 163.2(2) . . . . ?
Rb1 S2 O1 Ni2 -113.18(19) 2 . . . ?
Rb1 S2 O1 Ni2 -127.29(17) 3_575 . . . ?
Rb1 S2 O4 Rb1 158.20(3) 4_576 . . 3_575 ?
Rb1 S2 O4 Rb1 -69.00(5) 3_575 . . . ?
Rb1 S2 O4 Rb1 89.19(5) 4_576 . . . ?
Rb1 S2 O4 Rb1 -84.58(3) 2 . . 3_575 ?
Rb1 S2 O4 Rb1 69.00(5) . . . 3_575 ?
Rb1 S2 O4 Rb1 -153.59(7) 2 . . . ?
Rb1 S2 O4 Ni2 -155.9(3) . . . 2 ?
Rb1 S2 O4 Ni2 50.6(3) 2 . . 2 ?
Rb1 S2 O4 Ni2 135.1(3) 3_575 . . 2 ?
Rb1 S2 O4 Ni2 -66.7(3) 4_576 . . 2 ?
O1 S2 O4 Rb1 70.66(9) . . . 3_575 ?
O1 S2 O4 Rb1 1.65(11) . . . . ?
O1 S2 O4 Ni2 -154.2(3) . . . 2 ?
O2 S1 O3 Rb1 -36.96(10) . . . . ?
O2 S1 O3 Ni2 142.4(2) . . . 3_565 ?
O3 S1 O2 Rb1 37.48(10) . . . . ?
O3 S1 O2 Ni1 -98.9(2) . . . . ?
O4 S2 O1 Rb1 -71.37(9) . . . 3_575 ?
O4 S2 O1 Rb1 -1.87(12) . . . . ?
O4 S2 O1 Ni2 161.34(16) . . . . ?
O5 S1 O2 Rb1 160.78(9) 2_645 . . . ?
O5 S1 O2 Ni1 24.4(3) 2_645 . . . ?
O5 S1 O3 Rb1 -160.73(8) 2_645 . . . ?
O5 S1 O3 Ni2 18.7(3) 2_645 . . 3_565 ?
O6 S1 O2 Rb1 -79.76(9) 4_576 . . . ?
O6 S1 O2 Ni1 143.8(2) 4_576 . . . ?
O6 S1 O3 Rb1 77.64(10) 4_576 . . . ?
O6 S1 O3 Ni2 -103.0(2) 4_576 . . 3_565 ?
O7 S2 O1 Rb1 46.27(9) 3_575 . . 3_575 ?
O7 S2 O1 Rb1 115.76(10) 3_575 . . . ?
O7 S2 O1 Ni2 -81.03(18) 3_575 . . . ?
O7 S2 O4 Rb1 -115.49(9) 3_575 . . . ?
O7 S2 O4 Rb1 -46.48(9) 3_575 . . 3_575 ?
O7 S2 O4 Ni2 88.7(3) 3_575 . . 2 ?
O8 S2 O1 Rb1 -121.68(10) 2 . . . ?
O8 S2 O1 Rb1 168.83(8) 2 . . 3_575 ?
O8 S2 O1 Ni2 41.53(19) 2 . . . ?
O8 S2 O4 Rb1 -170.25(9) 2 . . 3_575 ?
O8 S2 O4 Rb1 120.75(9) 2 . . . ?
O8 S2 O4 Ni2 -35.1(3) 2 . . 2 ?
